data_7108011
loop_
_publ_author_name
'Saurabh S. Chitnis'
'Elizabeth MacDonald'
'Neil Burford'
'Ulrike Werner-Zwanziger'
'Robert McDonald'

_publ_section_title
;
 P-P Menschutkin preparation of prototypical phosphinophosphonium salts
;
_journal_name_full Chem.Commun.
_journal_page_first 7359
_journal_paper_doi 10.1039/c2cc33082b
_journal_volume 48
_journal_year 2012
_chemical_formula_moiety 'C112 H138 Si6 Sn4, 0.5(C6 H6), 3(C7 H8), 2(C2 H3 N)'
_chemical_formula_sum 'C140 H171 N2 Si6 Sn4'
_chemical_formula_weight 2525.09
_chemical_name_common
;
1,2-bis(2,2,4,4,5,5-hexakis(2,4,6-trimethylphenyl)-3-methyl-
2,4,5-trisila-1,3-distannabicylo(1.1.1)pentan)ethyne
;
_chemical_name_systematic
;
1,2-bis(2,2,4,4,5,5-hexakis(2,4,6-trimethylphenyl)-
3-methyl-2,4,5-trisila-1,3-
distannabicylo[1.1.1]pentan)ethyne
;
_space_group_IT_number 2
_symmetry_cell_setting triclinic
_symmetry_space_group_name_Hall '-P 1'
_symmetry_space_group_name_H-M 'P -1'
_atom_sites_solution_hydrogens geom
_atom_sites_solution_primary direct
_atom_sites_solution_secondary difmap
_audit_creation_method SHELXL-97
_cell_angle_alpha 113.74(3)
_cell_angle_beta 108.71(3)
_cell_angle_gamma 96.95(3)
_cell_formula_units_Z 1
_cell_length_a 13.943(3)
_cell_length_b 15.950(3)
_cell_length_c 17.865(4)
_cell_measurement_reflns_used 22218
_cell_measurement_temperature 200(2)
_cell_measurement_theta_max 25.00
_cell_measurement_theta_min 3.65
_cell_volume 3298.2(19)
_computing_cell_refinement 'CrysAlis Red'
_computing_data_collection 'CrysAlis CCD'
_computing_data_reduction 'CrysAlis Red'
_computing_molecular_graphics 'Ortep 32'
_computing_publication_material 'Bruker SHELXTL'
_computing_structure_refinement 'Bruker SHELXTL'
_computing_structure_solution 'Bruker SHELXTL'
_diffrn_ambient_temperature 200(2)
_diffrn_measured_fraction_theta_full 0.985
_diffrn_measured_fraction_theta_max 0.985
_diffrn_measurement_device_type 'Stoe Stadi with CCD'
_diffrn_measurement_method 'omega scans'
_diffrn_radiation_monochromator graphite
_diffrn_radiation_source 'fine-focus sealed tube'
_diffrn_radiation_type MoK\a
_diffrn_radiation_wavelength 0.71073
_diffrn_reflns_av_R_equivalents 0.0624
_diffrn_reflns_av_sigmaI/netI 0.0691
_diffrn_reflns_limit_h_max 16
_diffrn_reflns_limit_h_min -16
_diffrn_reflns_limit_k_max 18
_diffrn_reflns_limit_k_min -18
_diffrn_reflns_limit_l_max 21
_diffrn_reflns_limit_l_min -21
_diffrn_reflns_number 22218
_diffrn_reflns_theta_full 25.00
_diffrn_reflns_theta_max 25.00
_diffrn_reflns_theta_min 3.65
_exptl_absorpt_coefficient_mu 0.851
_exptl_absorpt_correction_type none
_exptl_crystal_colour colourless
_exptl_crystal_density_diffrn 1.271
_exptl_crystal_density_method 'not measured'
_exptl_crystal_description 'irregular shaped crystal'
_exptl_crystal_F_000 1309
_exptl_crystal_size_max 0.15
_exptl_crystal_size_mid 0.15
_exptl_crystal_size_min 0.10
_refine_diff_density_max 1.942
_refine_diff_density_min -1.175
_refine_diff_density_rms 0.131
_refine_ls_extinction_method none
_refine_ls_goodness_of_fit_ref 1.053
_refine_ls_hydrogen_treatment constr
_refine_ls_matrix_type full
_refine_ls_number_parameters 755
_refine_ls_number_reflns 11460
_refine_ls_number_restraints 123
_refine_ls_restrained_S_all 1.050
_refine_ls_R_factor_all 0.0819
_refine_ls_R_factor_gt 0.0596
_refine_ls_shift/su_max 0.001
_refine_ls_shift/su_mean 0.000
_refine_ls_structure_factor_coef Fsqd
_refine_ls_weighting_details 'calc w=1/[\s^2^(Fo^2^)+(0.1121P)^2^+0.0000P] where P=(Fo^2^+2Fc^2^)/3'
_refine_ls_weighting_scheme calc
_refine_ls_wR_factor_gt 0.1559
_refine_ls_wR_factor_ref 0.1812
_reflns_number_gt 8153
_reflns_number_total 11460
_reflns_threshold_expression >2sigma(I)
_cod_data_source_file c2cc33082b.txt
_cod_data_source_block compound_5
_cod_original_cell_volume 3298.4(19)
_cod_original_sg_symbol_H-M P-1
_cod_database_code 7108011

loop_
_symmetry_equiv_pos_as_xyz
'x, y, z'
'-x, -y, -z'

loop_
_atom_site_label
_atom_site_type_symbol
_atom_site_fract_x
_atom_site_fract_y
_atom_site_fract_z
_atom_site_U_iso_or_equiv
_atom_site_adp_type
_atom_site_occupancy
_atom_site_symmetry_multiplicity
_atom_site_calc_flag
_atom_site_refinement_flags
_atom_site_disorder_assembly
_atom_site_disorder_group
Sn1 Sn 0.53243(3) 0.61213(3) 0.67269(2) 0.02862(14) Uani 1 1 d . . .
Sn2 Sn 0.57312(3) 0.74838(3) 0.87483(2) 0.02941(14) Uani 1 1 d . . .
Si1 Si 0.67116(12) 0.62289(11) 0.81857(10) 0.0301(3) Uani 1 1 d . . .
Si2 Si 0.39760(12) 0.61759(10) 0.74689(10) 0.0299(3) Uani 1 1 d . . .
Si3 Si 0.58504(12) 0.79829(10) 0.75397(9) 0.0288(3) Uani 1 1 d . . .
C1 C 0.5076(4) 0.5247(3) 0.5369(3) 0.0162(9) Uani 1 1 d . . .
C2 C 0.6007(5) 0.8420(4) 1.0123(3) 0.0411(14) Uani 1 1 d . . .
H2A H 0.5529 0.8113 1.0299 0.062 Uiso 1 1 calc R . .
H2B H 0.5875 0.9026 1.0175 0.062 Uiso 1 1 calc R . .
H2C H 0.6741 0.8542 1.0517 0.062 Uiso 1 1 calc R . .
C100 C 0.8172(4) 0.6742(4) 0.8507(4) 0.0340(13) Uani 1 1 d . . .
C101 C 0.8868(5) 0.7102(4) 0.9421(4) 0.0376(13) Uani 1 1 d . . .
C102 C 0.9943(5) 0.7540(4) 0.9721(4) 0.0438(15) Uani 1 1 d . . .
H102 H 1.0391 0.7788 1.0335 0.053 Uiso 1 1 calc R . .
C103 C 1.0377(5) 0.7623(5) 0.9143(5) 0.0485(16) Uani 1 1 d . . .
C104 C 0.9696(5) 0.7256(4) 0.8252(4) 0.0450(15) Uani 1 1 d . . .
H104 H 0.9976 0.7309 0.7848 0.054 Uiso 1 1 calc R . .
C105 C 0.8613(5) 0.6811(4) 0.7922(4) 0.0372(13) Uani 1 1 d . . .
C106 C 0.8503(5) 0.7062(5) 1.0110(4) 0.0469(16) Uani 1 1 d . . .
H10A H 0.9112 0.7329 1.0686 0.070 Uiso 1 1 calc R . .
H10B H 0.8161 0.6395 0.9925 0.070 Uiso 1 1 calc R . .
H10C H 0.7998 0.7434 1.0170 0.070 Uiso 1 1 calc R . .
C107 C 1.1530(6) 0.8064(6) 0.9490(6) 0.069(2) Uani 1 1 d . . .
H10D H 1.1913 0.7637 0.9637 0.104 Uiso 1 1 calc R . .
H10E H 1.1748 0.8678 1.0030 0.104 Uiso 1 1 calc R . .
H10F H 1.1691 0.8168 0.9034 0.104 Uiso 1 1 calc R . .
C108 C 0.7973(5) 0.6422(4) 0.6919(4) 0.0423(14) Uani 1 1 d . . .
H10G H 0.7564 0.6855 0.6822 0.063 Uiso 1 1 calc R . .
H10H H 0.7490 0.5787 0.6675 0.063 Uiso 1 1 calc R . .
H10I H 0.8455 0.6375 0.6617 0.063 Uiso 1 1 calc R . .
C200 C 0.6471(4) 0.5132(4) 0.8354(4) 0.0327(12) Uani 1 1 d . . .
C201 C 0.6090(5) 0.5088(4) 0.8990(4) 0.0369(13) Uani 1 1 d . . .
C202 C 0.5917(5) 0.4243(5) 0.9041(5) 0.0500(17) Uani 1 1 d . . .
H202 H 0.5672 0.4228 0.9475 0.060 Uiso 1 1 calc R . .
C203 C 0.6079(7) 0.3432(5) 0.8501(5) 0.065(2) Uani 1 1 d . . .
C204 C 0.6468(6) 0.3473(5) 0.7882(4) 0.0555(19) Uani 1 1 d . . .
H204 H 0.6609 0.2923 0.7511 0.067 Uiso 1 1 calc R . .
C205 C 0.6654(5) 0.4303(4) 0.7799(4) 0.0404(14) Uani 1 1 d . . .
C206 C 0.5864(5) 0.5913(4) 0.9633(4) 0.0409(14) Uani 1 1 d . . .
H20A H 0.5180 0.5976 0.9320 0.061 Uiso 1 1 calc R . .
H20B H 0.6421 0.6504 0.9871 0.061 Uiso 1 1 calc R . .
H20C H 0.5845 0.5796 1.0127 0.061 Uiso 1 1 calc R . .
C207 C 0.5832(10) 0.2527(5) 0.8559(6) 0.093(3) Uani 1 1 d . . .
H20D H 0.5799 0.2675 0.9137 0.139 Uiso 1 1 calc R . .
H20E H 0.6387 0.2213 0.8504 0.139 Uiso 1 1 calc R . .
H20F H 0.5150 0.2099 0.8074 0.139 Uiso 1 1 calc R . .
C208 C 0.7077(6) 0.4285(4) 0.7114(4) 0.0485(16) Uani 1 1 d . . .
H20G H 0.7166 0.3653 0.6807 0.073 Uiso 1 1 calc R . .
H20H H 0.7761 0.4774 0.7414 0.073 Uiso 1 1 calc R . .
H20I H 0.6577 0.4417 0.6675 0.073 Uiso 1 1 calc R . .
C300 C 0.3493(5) 0.5071(4) 0.7569(4) 0.0340(13) Uani 1 1 d . . .
C301 C 0.3068(5) 0.5191(4) 0.8215(4) 0.0382(14) Uani 1 1 d . . .
C302 C 0.2693(5) 0.4416(4) 0.8317(4) 0.0455(15) Uani 1 1 d . . .
H302 H 0.2408 0.4515 0.8752 0.055 Uiso 1 1 calc R . .
C303 C 0.2718(6) 0.3498(4) 0.7805(4) 0.0498(17) Uani 1 1 d . . .
C304 C 0.3158(5) 0.3392(4) 0.7184(4) 0.0457(16) Uani 1 1 d . . .
H304 H 0.3197 0.2775 0.6834 0.055 Uiso 1 1 calc R . .
C305 C 0.3545(5) 0.4148(4) 0.7052(4) 0.0389(14) Uani 1 1 d . . .
C306 C 0.2989(5) 0.6148(4) 0.8802(4) 0.0464(15) Uani 1 1 d . . .
H30A H 0.2496 0.6356 0.8432 0.070 Uiso 1 1 calc R . .
H30B H 0.3689 0.6618 0.9123 0.070 Uiso 1 1 calc R . .
H30C H 0.2732 0.6092 0.9235 0.070 Uiso 1 1 calc R . .
C307 C 0.2319(8) 0.2670(5) 0.7926(6) 0.080(3) Uani 1 1 d . . .
H30D H 0.2908 0.2430 0.8142 0.120 Uiso 1 1 calc R . .
H30E H 0.1785 0.2160 0.7351 0.120 Uiso 1 1 calc R . .
H30F H 0.2003 0.2875 0.8362 0.120 Uiso 1 1 calc R . .
C308 C 0.3986(5) 0.3901(4) 0.6352(4) 0.0457(15) Uani 1 1 d . . .
H30G H 0.4744 0.4235 0.6636 0.068 Uiso 1 1 calc R . .
H30H H 0.3622 0.4098 0.5910 0.068 Uiso 1 1 calc R . .
H30I H 0.3880 0.3209 0.6054 0.068 Uiso 1 1 calc R . .
C400 C 0.2797(4) 0.6627(4) 0.7062(4) 0.0333(12) Uani 1 1 d . . .
C401 C 0.2671(5) 0.7518(4) 0.7578(4) 0.0355(13) Uani 1 1 d . . .
C402 C 0.1788(5) 0.7775(4) 0.7223(4) 0.0407(14) Uani 1 1 d . . .
H402 H 0.1713 0.8373 0.7576 0.049 Uiso 1 1 calc R . .
C403 C 0.1000(5) 0.7183(5) 0.6361(5) 0.0477(16) Uani 1 1 d . . .
C404 C 0.1130(5) 0.6312(5) 0.5860(4) 0.0457(16) Uani 1 1 d . . .
H404 H 0.0613 0.5906 0.5269 0.055 Uiso 1 1 calc R . .
C405 C 0.1990(5) 0.6016(4) 0.6194(4) 0.0390(14) Uani 1 1 d . . .
C406 C 0.3480(5) 0.8248(4) 0.8517(4) 0.0393(14) Uani 1 1 d . . .
H40A H 0.3220 0.8800 0.8750 0.059 Uiso 1 1 calc R . .
H40B H 0.4153 0.8458 0.8490 0.059 Uiso 1 1 calc R . .
H40C H 0.3585 0.7952 0.8912 0.059 Uiso 1 1 calc R . .
C407 C 0.0080(6) 0.7498(6) 0.5971(5) 0.062(2) Uani 1 1 d . . .
H40D H 0.0293 0.7910 0.5732 0.093 Uiso 1 1 calc R . .
H40E H -0.0153 0.7855 0.6438 0.093 Uiso 1 1 calc R . .
H40F H -0.0503 0.6936 0.5487 0.093 Uiso 1 1 calc R . .
C408 C 0.2043(5) 0.5057(4) 0.5590(4) 0.0442(15) Uani 1 1 d . . .
H40G H 0.1453 0.4786 0.5002 0.066 Uiso 1 1 calc R . .
H40H H 0.1997 0.4626 0.5851 0.066 Uiso 1 1 calc R . .
H40I H 0.2714 0.5133 0.5523 0.066 Uiso 1 1 calc R . .
C500 C 0.4815(4) 0.8586(4) 0.7184(3) 0.0304(12) Uani 1 1 d . . .
C501 C 0.4887(5) 0.9493(4) 0.7812(4) 0.0320(12) Uani 1 1 d . . .
C502 C 0.4101(5) 0.9923(4) 0.7629(4) 0.0346(13) Uani 1 1 d . . .
H502 H 0.4177 1.0546 0.8063 0.042 Uiso 1 1 calc R . .
C503 C 0.3191(5) 0.9466(5) 0.6822(4) 0.0450(15) Uani 1 1 d . . .
C504 C 0.3144(5) 0.8582(5) 0.6191(4) 0.0400(14) Uani 1 1 d . . .
H504 H 0.2554 0.8273 0.5628 0.048 Uiso 1 1 calc R . .
C505 C 0.3916(4) 0.8126(4) 0.6339(3) 0.0332(12) Uani 1 1 d . . .
C506 C 0.5828(5) 1.0069(4) 0.8713(4) 0.0417(14) Uani 1 1 d . . .
H50A H 0.5752 1.0706 0.9024 0.063 Uiso 1 1 calc R . .
H50B H 0.6482 1.0132 0.8618 0.063 Uiso 1 1 calc R . .
H50C H 0.5855 0.9740 0.9075 0.063 Uiso 1 1 calc R . .
C507 C 0.2321(6) 0.9927(6) 0.6651(5) 0.066(2) Uani 1 1 d . . .
H50D H 0.2443 1.0288 0.6341 0.098 Uiso 1 1 calc R . .
H50E H 0.2313 1.0361 0.7222 0.098 Uiso 1 1 calc R . .
H50F H 0.1639 0.9431 0.6278 0.098 Uiso 1 1 calc R . .
C508 C 0.3733(5) 0.7140(4) 0.5580(4) 0.0401(14) Uani 1 1 d . . .
H50G H 0.3439 0.6643 0.5701 0.060 Uiso 1 1 calc R . .
H50H H 0.4406 0.7074 0.5538 0.060 Uiso 1 1 calc R . .
H50I H 0.3235 0.7073 0.5013 0.060 Uiso 1 1 calc R . .
C600 C 0.7221(4) 0.8628(4) 0.7730(4) 0.0319(12) Uani 1 1 d . . .
C601 C 0.8078(5) 0.9168(4) 0.8580(4) 0.0373(13) Uani 1 1 d . . .
C602 C 0.9016(5) 0.9648(5) 0.8638(4) 0.0437(15) Uani 1 1 d . . .
H602 H 0.9579 1.0023 0.9212 0.052 Uiso 1 1 calc R . .
C603 C 0.9168(5) 0.9606(5) 0.7902(5) 0.0504(16) Uani 1 1 d . . .
C604 C 0.8339(5) 0.9049(5) 0.7061(5) 0.0463(15) Uani 1 1 d . . .
H604 H 0.8439 0.8987 0.6542 0.056 Uiso 1 1 calc R . .
C605 C 0.7370(5) 0.8585(4) 0.6972(4) 0.0403(14) Uani 1 1 d . . .
C606 C 0.8046(5) 0.9235(4) 0.9437(4) 0.0430(15) Uani 1 1 d . . .
H60A H 0.8116 0.8641 0.9462 0.064 Uiso 1 1 calc R . .
H60B H 0.7372 0.9331 0.9457 0.064 Uiso 1 1 calc R . .
H60C H 0.8631 0.9775 0.9948 0.064 Uiso 1 1 calc R . .
C607 C 1.0214(6) 1.0113(6) 0.7986(6) 0.074(2) Uani 1 1 d . . .
H60D H 1.0718 0.9746 0.8069 0.111 Uiso 1 1 calc R . .
H60E H 1.0489 1.0753 0.8504 0.111 Uiso 1 1 calc R . .
H60F H 1.0114 1.0170 0.7442 0.111 Uiso 1 1 calc R . .
C608 C 0.6497(5) 0.8049(5) 0.6031(4) 0.0471(16) Uani 1 1 d . . .
H60G H 0.6785 0.8059 0.5600 0.071 Uiso 1 1 calc R . .
H60H H 0.5930 0.8358 0.5997 0.071 Uiso 1 1 calc R . .
H60I H 0.6215 0.7385 0.5890 0.071 Uiso 1 1 calc R . .
C93 C 0.6109(9) 0.1437(6) 0.5798(6) 0.076(3) Uani 1 1 d . . .
H93 H 0.5831 0.1648 0.5368 0.092 Uiso 1 1 calc R . .
C94 C 0.7170(11) 0.1558(7) 0.6164(7) 0.095(3) Uani 1 1 d . . .
H94 H 0.7630 0.1889 0.6015 0.114 Uiso 1 1 calc R . .
C95 C 0.7580(10) 0.1210(9) 0.6739(8) 0.108(4) Uani 1 1 d . . .
H95 H 0.8318 0.1286 0.6971 0.129 Uiso 1 1 calc R . .
C96 C 0.6947(11) 0.0753(8) 0.6992(8) 0.101(3) Uani 1 1 d . . .
H96 H 0.7237 0.0524 0.7405 0.122 Uiso 1 1 calc R . .
C97 C 0.5885(10) 0.0638(6) 0.6628(6) 0.083(3) Uani 1 1 d . . .
H97 H 0.5429 0.0296 0.6772 0.100 Uiso 1 1 calc R . .
C98 C 0.5446(9) 0.1009(6) 0.6048(6) 0.078(3) Uani 1 1 d . . .
C99 C 0.4294(10) 0.0940(8) 0.5726(7) 0.103(3) Uani 1 1 d . . .
H99A H 0.4205 0.1580 0.5994 0.155 Uiso 1 1 calc R . .
H99B H 0.3937 0.0528 0.5900 0.155 Uiso 1 1 calc R . .
H99C H 0.3984 0.0667 0.5073 0.155 Uiso 1 1 calc R . .
N88 N -0.0175(11) 0.5054(9) 0.3046(9) 0.155(4) Uani 1 1 d . . .
C88 C 0.0290(11) 0.6048(11) 0.3469(9) 0.113(4) Uani 1 1 d . . .
C87 C 0.0676(15) 0.6826(11) 0.3822(10) 0.174(8) Uani 1 1 d . . .
H87A H 0.1314 0.6986 0.4351 0.261 Uiso 1 1 calc R . .
H87B H 0.0188 0.7167 0.4008 0.261 Uiso 1 1 calc R . .
H87C H 0.0870 0.7016 0.3420 0.261 Uiso 1 1 calc R . .
C77 C 0.1190(15) 1.1032(14) 0.5108(13) 0.136(9) Uani 0.50 1 d PDU A -1
H77A H 0.1548 1.0725 0.4727 0.204 Uiso 0.50 1 calc PR A -1
H77B H 0.1705 1.1392 0.5733 0.204 Uiso 0.50 1 calc PR A -1
H77C H 0.0873 1.1469 0.4922 0.204 Uiso 0.50 1 calc PR A -1
C76 C 0.0352(11) 1.0289(10) 0.5023(9) 0.091(4) Uani 0.50 1 d PGDU A -1
C75 C 0.0214(12) 0.9327(11) 0.4493(9) 0.108(7) Uani 0.50 1 d PGDU A -1
H75 H 0.0653 0.9145 0.4180 0.129 Uiso 0.50 1 calc PR A -1
C74 C -0.0566(13) 0.8631(9) 0.4419(9) 0.100(5) Uani 0.50 1 d PGDU A -1
H74 H -0.0659 0.7973 0.4057 0.120 Uiso 0.50 1 calc PR A -1
C73 C -0.1208(11) 0.8897(11) 0.4877(9) 0.115(8) Uani 0.50 1 d PGDU A -1
H73 H -0.1741 0.8421 0.4827 0.138 Uiso 0.50 1 calc PR A -1
C72 C -0.1070(12) 0.9859(12) 0.5408(9) 0.098(5) Uani 0.50 1 d PGDU A -1
H72 H -0.1509 1.0041 0.5720 0.118 Uiso 0.50 1 calc PR A -1
C71 C -0.0291(13) 1.0555(9) 0.5481(8) 0.099(6) Uani 0.50 1 d PGDU A -1
H71 H -0.0197 1.1213 0.5844 0.118 Uiso 0.50 1 calc PR A -1
C66 C 0.928(2) 0.457(2) 1.0035(19) 0.096(8) Uani 0.25 1 d PGU B -1
H66 H 0.8876 0.4459 1.0340 0.115 Uiso 0.25 1 calc PR B -1
C65 C 1.016(3) 0.537(2) 1.0485(14) 0.094(7) Uani 0.25 1 d PGU B -1
H65 H 1.0355 0.5801 1.1097 0.113 Uiso 0.25 1 calc PR B -1
C64 C 1.076(2) 0.5531(19) 1.0040(19) 0.101(9) Uani 0.25 1 d PGU B -1
H64 H 1.1360 0.6076 1.0347 0.122 Uiso 0.25 1 calc PR B -1
C63 C 1.048(2) 0.490(2) 0.9145(19) 0.105(8) Uani 0.25 1 d PGU B -1
H63 H 1.0887 0.5009 0.8841 0.126 Uiso 0.25 1 calc PR B -1
C62 C 0.960(2) 0.4100(19) 0.8695(13) 0.096(7) Uani 0.25 1 d PGU B -1
H62 H 0.9407 0.3667 0.8084 0.115 Uiso 0.25 1 calc PR B -1
C61 C 0.9003(19) 0.3937(17) 0.9140(19) 0.097(7) Uani 0.25 1 d PGU B -1
H61 H 0.8402 0.3392 0.8833 0.116 Uiso 0.25 1 calc PR B -1

loop_
_atom_site_aniso_label
_atom_site_aniso_U_11
_atom_site_aniso_U_22
_atom_site_aniso_U_33
_atom_site_aniso_U_23
_atom_site_aniso_U_13
_atom_site_aniso_U_12
Sn1 0.0326(2) 0.0278(2) 0.0228(2) 0.00838(17) 0.01306(17) 0.00744(17)
Sn2 0.0318(2) 0.0301(2) 0.0229(2) 0.00863(17) 0.01243(17) 0.00775(17)
Si1 0.0312(8) 0.0324(8) 0.0304(8) 0.0151(7) 0.0159(6) 0.0107(7)
Si2 0.0298(8) 0.0277(8) 0.0280(7) 0.0095(6) 0.0125(6) 0.0057(6)
Si3 0.0284(8) 0.0285(8) 0.0264(7) 0.0112(6) 0.0101(6) 0.0064(6)
C1 0.021(2) 0.014(2) 0.0092(18) 0.0011(16) 0.0067(18) 0.0047(19)
C2 0.052(4) 0.042(3) 0.018(3) 0.003(2) 0.016(3) 0.010(3)
C100 0.034(3) 0.036(3) 0.038(3) 0.015(3) 0.022(3) 0.015(3)
C101 0.037(3) 0.041(3) 0.034(3) 0.015(3) 0.016(3) 0.014(3)
C102 0.035(3) 0.044(4) 0.039(3) 0.011(3) 0.010(3) 0.008(3)
C103 0.038(4) 0.041(4) 0.061(4) 0.015(3) 0.024(3) 0.012(3)
C104 0.045(4) 0.042(4) 0.057(4) 0.017(3) 0.039(3) 0.012(3)
C105 0.045(4) 0.028(3) 0.044(3) 0.014(3) 0.026(3) 0.014(3)
C106 0.039(3) 0.061(4) 0.034(3) 0.021(3) 0.008(3) 0.011(3)
C107 0.043(4) 0.068(5) 0.079(5) 0.018(4) 0.030(4) 0.002(4)
C108 0.047(4) 0.044(4) 0.049(4) 0.026(3) 0.030(3) 0.013(3)
C200 0.033(3) 0.036(3) 0.036(3) 0.020(3) 0.018(3) 0.012(3)
C201 0.038(3) 0.041(3) 0.031(3) 0.018(3) 0.012(3) 0.008(3)
C202 0.059(4) 0.048(4) 0.054(4) 0.031(3) 0.027(3) 0.011(3)
C203 0.097(6) 0.047(4) 0.058(4) 0.030(4) 0.036(4) 0.015(4)
C204 0.088(6) 0.040(4) 0.048(4) 0.022(3) 0.037(4) 0.022(4)
C205 0.049(4) 0.033(3) 0.043(3) 0.021(3) 0.020(3) 0.010(3)
C206 0.048(4) 0.050(4) 0.036(3) 0.024(3) 0.024(3) 0.018(3)
C207 0.173(11) 0.041(4) 0.084(6) 0.034(4) 0.074(7) 0.015(6)
C208 0.072(5) 0.036(3) 0.055(4) 0.021(3) 0.046(4) 0.021(3)
C300 0.038(3) 0.024(3) 0.031(3) 0.009(2) 0.011(3) 0.005(2)
C301 0.038(3) 0.041(3) 0.033(3) 0.016(3) 0.016(3) 0.010(3)
C302 0.061(4) 0.040(4) 0.035(3) 0.016(3) 0.024(3) 0.006(3)
C303 0.068(5) 0.034(3) 0.037(3) 0.014(3) 0.017(3) 0.002(3)
C304 0.058(4) 0.028(3) 0.035(3) 0.008(3) 0.013(3) 0.002(3)
C305 0.042(3) 0.031(3) 0.031(3) 0.006(2) 0.013(3) 0.004(3)
C306 0.057(4) 0.045(4) 0.046(4) 0.019(3) 0.034(3) 0.011(3)
C307 0.136(8) 0.044(4) 0.067(5) 0.029(4) 0.054(6) 0.005(5)
C308 0.058(4) 0.037(3) 0.035(3) 0.007(3) 0.024(3) 0.016(3)
C400 0.029(3) 0.037(3) 0.033(3) 0.016(3) 0.015(2) 0.006(3)
C401 0.036(3) 0.036(3) 0.036(3) 0.016(3) 0.020(3) 0.005(3)
C402 0.040(3) 0.039(3) 0.051(4) 0.022(3) 0.025(3) 0.017(3)
C403 0.038(4) 0.050(4) 0.059(4) 0.028(3) 0.020(3) 0.012(3)
C404 0.030(3) 0.056(4) 0.044(3) 0.027(3) 0.005(3) 0.005(3)
C405 0.033(3) 0.041(3) 0.041(3) 0.019(3) 0.014(3) 0.008(3)
C406 0.048(4) 0.032(3) 0.040(3) 0.012(3) 0.026(3) 0.012(3)
C407 0.045(4) 0.060(5) 0.073(5) 0.031(4) 0.014(4) 0.023(4)
C408 0.040(3) 0.041(4) 0.038(3) 0.012(3) 0.010(3) 0.008(3)
C500 0.034(3) 0.028(3) 0.031(3) 0.017(2) 0.012(2) 0.009(2)
C501 0.043(3) 0.029(3) 0.032(3) 0.017(2) 0.020(3) 0.009(3)
C502 0.041(3) 0.033(3) 0.032(3) 0.014(2) 0.018(3) 0.015(3)
C503 0.045(4) 0.046(4) 0.048(4) 0.029(3) 0.015(3) 0.015(3)
C504 0.031(3) 0.055(4) 0.039(3) 0.032(3) 0.011(3) 0.010(3)
C505 0.036(3) 0.039(3) 0.028(3) 0.020(2) 0.013(2) 0.007(3)
C506 0.043(4) 0.033(3) 0.042(3) 0.011(3) 0.017(3) 0.015(3)
C507 0.051(4) 0.061(5) 0.075(5) 0.031(4) 0.011(4) 0.026(4)
C508 0.040(3) 0.037(3) 0.026(3) 0.010(2) 0.002(3) 0.002(3)
C600 0.032(3) 0.028(3) 0.033(3) 0.012(2) 0.013(2) 0.007(2)
C601 0.032(3) 0.039(3) 0.038(3) 0.014(3) 0.015(3) 0.014(3)
C602 0.036(3) 0.044(4) 0.052(4) 0.021(3) 0.021(3) 0.014(3)
C603 0.043(4) 0.045(4) 0.061(4) 0.020(3) 0.026(3) 0.010(3)
C604 0.036(3) 0.051(4) 0.054(4) 0.025(3) 0.020(3) 0.009(3)
C605 0.044(4) 0.035(3) 0.039(3) 0.013(3) 0.020(3) 0.012(3)
C606 0.034(3) 0.042(4) 0.039(3) 0.014(3) 0.006(3) 0.005(3)
C607 0.051(5) 0.068(5) 0.091(6) 0.031(5) 0.033(4) -0.008(4)
C608 0.055(4) 0.052(4) 0.036(3) 0.021(3) 0.022(3) 0.011(3)
C93 0.114(8) 0.053(5) 0.071(6) 0.029(4) 0.052(6) 0.015(5)
C94 0.134(10) 0.067(6) 0.096(7) 0.039(6) 0.067(8) 0.016(7)
C95 0.109(9) 0.112(9) 0.123(9) 0.053(8) 0.066(8) 0.057(8)
C96 0.133(11) 0.089(8) 0.110(8) 0.054(7) 0.062(8) 0.063(8)
C97 0.146(10) 0.051(5) 0.086(6) 0.036(5) 0.079(7) 0.039(6)
C98 0.114(8) 0.042(4) 0.082(6) 0.021(4) 0.056(6) 0.021(5)
C99 0.128(10) 0.088(7) 0.114(8) 0.048(7) 0.064(8) 0.050(7)
N88 0.165(11) 0.112(9) 0.171(11) 0.069(8) 0.050(9) 0.027(8)
C88 0.119(10) 0.095(9) 0.112(9) 0.045(8) 0.044(8) 0.011(8)
C87 0.23(2) 0.115(12) 0.132(12) 0.023(10) 0.095(13) -0.024(13)
C77 0.124(18) 0.194(15) 0.13(2) 0.130(16) 0.030(15) 0.036(14)
C76 0.094(10) 0.139(9) 0.064(9) 0.072(8) 0.023(7) 0.050(8)
C75 0.100(12) 0.150(11) 0.075(12) 0.054(10) 0.029(9) 0.060(9)
C74 0.121(13) 0.123(10) 0.072(9) 0.055(9) 0.033(9) 0.068(8)
C73 0.113(14) 0.137(11) 0.079(13) 0.039(11) 0.034(10) 0.043(11)
C72 0.104(11) 0.139(12) 0.058(9) 0.046(9) 0.034(8) 0.052(9)
C71 0.098(12) 0.136(11) 0.065(11) 0.052(10) 0.022(8) 0.053(9)
C66 0.094(13) 0.103(13) 0.113(11) 0.072(11) 0.037(10) 0.042(10)
C65 0.097(10) 0.096(10) 0.102(10) 0.061(7) 0.030(7) 0.044(7)
C64 0.084(14) 0.107(15) 0.125(14) 0.067(12) 0.036(11) 0.040(11)
C63 0.085(14) 0.129(17) 0.128(14) 0.071(13) 0.051(12) 0.055(11)
C62 0.077(13) 0.119(15) 0.105(12) 0.061(11) 0.029(10) 0.062(10)
C61 0.092(10) 0.096(10) 0.109(10) 0.067(7) 0.023(7) 0.036(7)

loop_
_atom_type_symbol
_atom_type_description
_atom_type_scat_dispersion_real
_atom_type_scat_dispersion_imag
_atom_type_scat_source
C C 0.0033 0.0016 'International Tables Vol C Tables 4.2.6.8 and 6.1.1.4'
H H 0.0000 0.0000 'International Tables Vol C Tables 4.2.6.8 and 6.1.1.4'
N N 0.0061 0.0033 'International Tables Vol C Tables 4.2.6.8 and 6.1.1.4'
Si Si 0.0817 0.0704 'International Tables Vol C Tables 4.2.6.8 and 6.1.1.4'
Sn Sn -0.6537 1.4246 'International Tables Vol C Tables 4.2.6.8 and 6.1.1.4'

loop_
_geom_angle_atom_site_label_1
_geom_angle_atom_site_label_2
_geom_angle_atom_site_label_3
_geom_angle
_geom_angle_site_symmetry_1
C1 Sn1 Si3 125.35(13) .
C1 Sn1 Si2 128.55(14) .
Si3 Sn1 Si2 86.63(6) .
C1 Sn1 Si1 128.26(13) .
Si3 Sn1 Si1 87.71(6) .
Si2 Sn1 Si1 86.51(5) .
C1 Sn1 Sn2 178.11(13) .
Si3 Sn1 Sn2 52.81(4) .
Si2 Sn1 Sn2 52.74(5) .
Si1 Sn1 Sn2 52.28(4) .
C2 Sn2 Si1 127.57(18) .
C2 Sn2 Si2 127.65(18) .
Si1 Sn2 Si2 86.59(6) .
C2 Sn2 Si3 127.51(18) .
Si1 Sn2 Si3 87.54(5) .
Si2 Sn2 Si3 85.92(5) .
C2 Sn2 Sn1 179.63(18) .
Si1 Sn2 Sn1 52.72(4) .
Si2 Sn2 Sn1 52.41(5) .
Si3 Sn2 Sn1 52.14(4) .
C200 Si1 C100 111.2(3) .
C200 Si1 Sn2 116.91(18) .
C100 Si1 Sn2 115.34(18) .
C200 Si1 Sn1 115.65(19) .
C100 Si1 Sn1 118.56(18) .
Sn2 Si1 Sn1 75.01(5) .
C300 Si2 C400 109.4(3) .
C300 Si2 Sn1 117.24(19) .
C400 Si2 Sn1 116.88(17) .
C300 Si2 Sn2 118.61(18) .
C400 Si2 Sn2 116.57(18) .
Sn1 Si2 Sn2 74.85(5) .
C500 Si3 C600 111.7(2) .
C500 Si3 Sn1 117.88(18) .
C600 Si3 Sn1 116.16(18) .
C500 Si3 Sn2 114.63(18) .
C600 Si3 Sn2 117.13(18) .
Sn1 Si3 Sn2 75.04(5) .
C1 C1 Sn1 178.2(6) 2_666
Sn2 C2 H2A 109.5 .
Sn2 C2 H2B 109.5 .
H2A C2 H2B 109.5 .
Sn2 C2 H2C 109.5 .
H2A C2 H2C 109.5 .
H2B C2 H2C 109.5 .
C105 C100 C101 117.7(5) .
C105 C100 Si1 125.3(4) .
C101 C100 Si1 117.0(4) .
C102 C101 C100 120.5(5) .
C102 C101 C106 116.5(5) .
C100 C101 C106 123.1(5) .
C103 C102 C101 121.8(6) .
C103 C102 H102 119.1 .
C101 C102 H102 119.1 .
C104 C103 C102 117.3(6) .
C104 C103 C107 123.2(7) .
C102 C103 C107 119.5(6) .
C103 C104 C105 122.9(6) .
C103 C104 H104 118.5 .
C105 C104 H104 118.5 .
C104 C105 C100 119.8(5) .
C104 C105 C108 116.6(5) .
C100 C105 C108 123.6(5) .
C101 C106 H10A 109.5 .
C101 C106 H10B 109.5 .
H10A C106 H10B 109.5 .
C101 C106 H10C 109.5 .
H10A C106 H10C 109.5 .
H10B C106 H10C 109.5 .
C103 C107 H10D 109.5 .
C103 C107 H10E 109.5 .
H10D C107 H10E 109.5 .
C103 C107 H10F 109.5 .
H10D C107 H10F 109.5 .
H10E C107 H10F 109.5 .
C105 C108 H10G 109.5 .
C105 C108 H10H 109.5 .
H10G C108 H10H 109.5 .
C105 C108 H10I 109.5 .
H10G C108 H10I 109.5 .
H10H C108 H10I 109.5 .
C205 C200 C201 117.9(5) .
C205 C200 Si1 118.1(4) .
C201 C200 Si1 124.0(4) .
C202 C201 C200 119.2(6) .
C202 C201 C206 116.6(5) .
C200 C201 C206 124.2(5) .
C203 C202 C201 123.6(6) .
C203 C202 H202 118.2 .
C201 C202 H202 118.2 .
C202 C203 C204 117.7(6) .
C202 C203 C207 121.2(7) .
C204 C203 C207 121.1(7) .
C205 C204 C203 121.3(6) .
C205 C204 H204 119.3 .
C203 C204 H204 119.3 .
C204 C205 C200 120.3(6) .
C204 C205 C208 117.9(6) .
C200 C205 C208 121.8(5) .
C201 C206 H20A 109.5 .
C201 C206 H20B 109.5 .
H20A C206 H20B 109.5 .
C201 C206 H20C 109.5 .
H20A C206 H20C 109.5 .
H20B C206 H20C 109.5 .
C203 C207 H20D 109.5 .
C203 C207 H20E 109.5 .
H20D C207 H20E 109.5 .
C203 C207 H20F 109.5 .
H20D C207 H20F 109.5 .
H20E C207 H20F 109.5 .
C205 C208 H20G 109.5 .
C205 C208 H20H 109.5 .
H20G C208 H20H 109.5 .
C205 C208 H20I 109.5 .
H20G C208 H20I 109.5 .
H20H C208 H20I 109.5 .
C305 C300 C301 118.1(5) .
C305 C300 Si2 124.5(4) .
C301 C300 Si2 117.4(4) .
C302 C301 C300 120.5(6) .
C302 C301 C306 117.5(5) .
C300 C301 C306 122.0(5) .
C301 C302 C303 122.5(6) .
C301 C302 H302 118.8 .
C303 C302 H302 118.8 .
C302 C303 C304 116.6(6) .
C302 C303 C307 122.0(6) .
C304 C303 C307 121.4(6) .
C303 C304 C305 123.3(6) .
C303 C304 H304 118.4 .
C305 C304 H304 118.4 .
C304 C305 C300 119.1(6) .
C304 C305 C308 116.0(5) .
C300 C305 C308 124.9(5) .
C301 C306 H30A 109.5 .
C301 C306 H30B 109.5 .
H30A C306 H30B 109.5 .
C301 C306 H30C 109.5 .
H30A C306 H30C 109.5 .
H30B C306 H30C 109.5 .
C303 C307 H30D 109.5 .
C303 C307 H30E 109.5 .
H30D C307 H30E 109.5 .
C303 C307 H30F 109.5 .
H30D C307 H30F 109.5 .
H30E C307 H30F 109.5 .
C305 C308 H30G 109.5 .
C305 C308 H30H 109.5 .
H30G C308 H30H 109.5 .
C305 C308 H30I 109.5 .
H30G C308 H30I 109.5 .
H30H C308 H30I 109.5 .
C401 C400 C405 118.1(5) .
C401 C400 Si2 124.3(4) .
C405 C400 Si2 117.6(4) .
C402 C401 C400 119.7(5) .
C402 C401 C406 116.6(5) .
C400 C401 C406 123.7(5) .
C401 C402 C403 122.4(6) .
C401 C402 H402 118.8 .
C403 C402 H402 118.8 .
C404 C403 C402 117.5(6) .
C404 C403 C407 120.9(6) .
C402 C403 C407 121.4(6) .
C405 C404 C403 122.2(6) .
C405 C404 H404 118.9 .
C403 C404 H404 118.9 .
C404 C405 C400 120.0(6) .
C404 C405 C408 117.3(5) .
C400 C405 C408 122.6(5) .
C401 C406 H40A 109.5 .
C401 C406 H40B 109.5 .
H40A C406 H40B 109.5 .
C401 C406 H40C 109.5 .
H40A C406 H40C 109.5 .
H40B C406 H40C 109.5 .
C403 C407 H40D 109.5 .
C403 C407 H40E 109.5 .
H40D C407 H40E 109.5 .
C403 C407 H40F 109.5 .
H40D C407 H40F 109.5 .
H40E C407 H40F 109.5 .
C405 C408 H40G 109.5 .
C405 C408 H40H 109.5 .
H40G C408 H40H 109.5 .
C405 C408 H40I 109.5 .
H40G C408 H40I 109.5 .
H40H C408 H40I 109.5 .
C501 C500 C505 118.1(5) .
C501 C500 Si3 117.9(4) .
C505 C500 Si3 123.7(4) .
C502 C501 C500 120.7(5) .
C502 C501 C506 116.6(5) .
C500 C501 C506 122.8(5) .
C501 C502 C503 122.1(5) .
C501 C502 H502 119.0 .
C503 C502 H502 119.0 .
C504 C503 C502 116.8(5) .
C504 C503 C507 121.8(6) .
C502 C503 C507 121.4(6) .
C503 C504 C505 123.1(6) .
C503 C504 H504 118.4 .
C505 C504 H504 118.4 .
C504 C505 C500 119.0(5) .
C504 C505 C508 116.7(5) .
C500 C505 C508 124.3(5) .
C501 C506 H50A 109.5 .
C501 C506 H50B 109.5 .
H50A C506 H50B 109.5 .
C501 C506 H50C 109.5 .
H50A C506 H50C 109.5 .
H50B C506 H50C 109.5 .
C503 C507 H50D 109.5 .
C503 C507 H50E 109.5 .
H50D C507 H50E 109.5 .
C503 C507 H50F 109.5 .
H50D C507 H50F 109.5 .
H50E C507 H50F 109.5 .
C505 C508 H50G 109.5 .
C505 C508 H50H 109.5 .
H50G C508 H50H 109.5 .
C505 C508 H50I 109.5 .
H50G C508 H50I 109.5 .
H50H C508 H50I 109.5 .
C605 C600 C601 118.3(5) .
C605 C600 Si3 117.3(4) .
C601 C600 Si3 124.4(4) .
C602 C601 C600 119.1(5) .
C602 C601 C606 117.0(5) .
C600 C601 C606 123.9(5) .
C603 C602 C601 122.9(6) .
C603 C602 H602 118.6 .
C601 C602 H602 118.6 .
C602 C603 C604 118.2(6) .
C602 C603 C607 121.5(7) .
C604 C603 C607 120.3(7) .
C605 C604 C603 121.0(6) .
C605 C604 H604 119.5 .
C603 C604 H604 119.5 .
C604 C605 C600 120.5(6) .
C604 C605 C608 116.7(6) .
C600 C605 C608 122.8(5) .
C601 C606 H60A 109.5 .
C601 C606 H60B 109.5 .
H60A C606 H60B 109.5 .
C601 C606 H60C 109.5 .
H60A C606 H60C 109.5 .
H60B C606 H60C 109.5 .
C603 C607 H60D 109.5 .
C603 C607 H60E 109.5 .
H60D C607 H60E 109.5 .
C603 C607 H60F 109.5 .
H60D C607 H60F 109.5 .
H60E C607 H60F 109.5 .
C605 C608 H60G 109.5 .
C605 C608 H60H 109.5 .
H60G C608 H60H 109.5 .
C605 C608 H60I 109.5 .
H60G C608 H60I 109.5 .
H60H C608 H60I 109.5 .
C94 C93 C98 120.0(9) .
C94 C93 H93 120.0 .
C98 C93 H93 120.0 .
C95 C94 C93 121.0(10) .
C95 C94 H94 119.5 .
C93 C94 H94 119.5 .
C94 C95 C96 121.3(12) .
C94 C95 H95 119.4 .
C96 C95 H95 119.4 .
C97 C96 C95 117.6(11) .
C97 C96 H96 121.2 .
C95 C96 H96 121.2 .
C96 C97 C98 122.2(10) .
C96 C97 H97 118.9 .
C98 C97 H97 118.9 .
C93 C98 C97 117.7(10) .
C93 C98 C99 121.8(9) .
C97 C98 C99 120.5(9) .
C98 C99 H99A 109.5 .
C98 C99 H99B 109.5 .
H99A C99 H99B 109.5 .
C98 C99 H99C 109.5 .
H99A C99 H99C 109.5 .
H99B C99 H99C 109.5 .
C87 C88 N88 177.9(19) .
C88 C87 H87A 109.5 .
C88 C87 H87B 109.5 .
H87A C87 H87B 109.5 .
C88 C87 H87C 109.5 .
H87A C87 H87C 109.5 .
H87B C87 H87C 109.5 .
C75 C76 C71 120.0 .
C75 C76 C77 120.0(4) .
C71 C76 C77 120.0(4) .
C76 C75 C74 120.0 .
C76 C75 H75 120.0 .
C74 C75 H75 120.0 .
C75 C74 C73 120.0 .
C75 C74 H74 120.0 .
C73 C74 H74 120.0 .
C72 C73 C74 120.0 .
C72 C73 H73 120.0 .
C74 C73 H73 120.0 .
C73 C72 C71 120.0 .
C73 C72 H72 120.0 .
C71 C72 H72 120.0 .
C72 C71 C76 120.0 .
C72 C71 H71 120.0 .
C76 C71 H71 120.0 .
C65 C66 C61 120.0 .
C65 C66 H66 120.0 .
C61 C66 H66 120.0 .
C64 C65 C66 120.0 .
C64 C65 H65 120.0 .
C66 C65 H65 120.0 .
C63 C64 C65 120.00(7) .
C63 C64 H64 120.0 .
C65 C64 H64 120.0 .
C64 C63 C62 120.0 .
C64 C63 H63 120.0 .
C62 C63 H63 120.0 .
C61 C62 C63 120.0 .
C61 C62 H62 120.0 .
C63 C62 H62 120.0 .
C62 C61 C66 120.0 .
C62 C61 H61 120.0 .
C66 C61 H61 120.0 .

loop_
_geom_bond_atom_site_label_1
_geom_bond_atom_site_label_2
_geom_bond_distance
_geom_bond_site_symmetry_2
Sn1 C1 2.138(4) .
Sn1 Si3 2.6042(18) .
Sn1 Si2 2.6160(17) .
Sn1 Si1 2.6247(18) .
Sn1 Sn2 3.1865(15) .
Sn2 C2 2.171(5) .
Sn2 Si1 2.6093(17) .
Sn2 Si2 2.627(2) .
Sn2 Si3 2.6277(16) .
Si1 C200 1.900(6) .
Si1 C100 1.902(6) .
Si2 C300 1.907(6) .
Si2 C400 1.922(6) .
Si3 C500 1.911(5) .
Si3 C600 1.911(6) .
C1 C1 1.160(9) 2_666
C2 H2A 0.9800 .
C2 H2B 0.9800 .
C2 H2C 0.9800 .
C100 C105 1.404(8) .
C100 C101 1.425(8) .
C101 C102 1.397(8) .
C101 C106 1.495(8) .
C102 C103 1.393(9) .
C102 H102 0.9500 .
C103 C104 1.387(9) .
C103 C107 1.483(9) .
C104 C105 1.402(8) .
C104 H104 0.9500 .
C105 C108 1.529(8) .
C106 H10A 0.9800 .
C106 H10B 0.9800 .
C106 H10C 0.9800 .
C107 H10D 0.9800 .
C107 H10E 0.9800 .
C107 H10F 0.9800 .
C108 H10G 0.9800 .
C108 H10H 0.9800 .
C108 H10I 0.9800 .
C200 C205 1.410(8) .
C200 C201 1.422(8) .
C201 C202 1.383(8) .
C201 C206 1.505(8) .
C202 C203 1.364(10) .
C202 H202 0.9500 .
C203 C204 1.399(10) .
C203 C207 1.495(10) .
C204 C205 1.394(8) .
C204 H204 0.9500 .
C205 C208 1.511(8) .
C206 H20A 0.9800 .
C206 H20B 0.9800 .
C206 H20C 0.9800 .
C207 H20D 0.9800 .
C207 H20E 0.9800 .
C207 H20F 0.9800 .
C208 H20G 0.9800 .
C208 H20H 0.9800 .
C208 H20I 0.9800 .
C300 C305 1.413(8) .
C300 C301 1.417(8) .
C301 C302 1.385(8) .
C301 C306 1.506(8) .
C302 C303 1.391(9) .
C302 H302 0.9500 .
C303 C304 1.395(9) .
C303 C307 1.493(9) .
C304 C305 1.398(8) .
C304 H304 0.9500 .
C305 C308 1.501(8) .
C306 H30A 0.9800 .
C306 H30B 0.9800 .
C306 H30C 0.9800 .
C307 H30D 0.9800 .
C307 H30E 0.9800 .
C307 H30F 0.9800 .
C308 H30G 0.9800 .
C308 H30H 0.9800 .
C308 H30I 0.9800 .
C400 C401 1.418(8) .
C400 C405 1.421(8) .
C401 C402 1.383(8) .
C401 C406 1.529(8) .
C402 C403 1.401(9) .
C402 H402 0.9500 .
C403 C404 1.388(9) .
C403 C407 1.501(9) .
C404 C405 1.386(8) .
C404 H404 0.9500 .
C405 C408 1.504(8) .
C406 H40A 0.9800 .
C406 H40B 0.9800 .
C406 H40C 0.9800 .
C407 H40D 0.9800 .
C407 H40E 0.9800 .
C407 H40F 0.9800 .
C408 H40G 0.9800 .
C408 H40H 0.9800 .
C408 H40I 0.9800 .
C500 C501 1.395(8) .
C500 C505 1.436(7) .
C501 C502 1.382(8) .
C501 C506 1.522(8) .
C502 C503 1.405(8) .
C502 H502 0.9500 .
C503 C504 1.383(9) .
C503 C507 1.506(9) .
C504 C505 1.386(8) .
C504 H504 0.9500 .
C505 C508 1.529(8) .
C506 H50A 0.9800 .
C506 H50B 0.9800 .
C506 H50C 0.9800 .
C507 H50D 0.9800 .
C507 H50E 0.9800 .
C507 H50F 0.9800 .
C508 H50G 0.9800 .
C508 H50H 0.9800 .
C508 H50I 0.9800 .
C600 C605 1.410(8) .
C600 C601 1.418(8) .
C601 C602 1.382(8) .
C601 C606 1.507(8) .
C602 C603 1.377(9) .
C602 H602 0.9500 .
C603 C604 1.395(9) .
C603 C607 1.509(9) .
C604 C605 1.386(9) .
C604 H604 0.9500 .
C605 C608 1.523(8) .
C606 H60A 0.9800 .
C606 H60B 0.9800 .
C606 H60C 0.9800 .
C607 H60D 0.9800 .
C607 H60E 0.9800 .
C607 H60F 0.9800 .
C608 H60G 0.9800 .
C608 H60H 0.9800 .
C608 H60I 0.9800 .
C93 C94 1.364(14) .
C93 C98 1.371(12) .
C93 H93 0.9500 .
C94 C95 1.359(14) .
C94 H94 0.9500 .
C95 C96 1.371(16) .
C95 H95 0.9500 .
C96 C97 1.368(15) .
C96 H96 0.9500 .
C97 C98 1.405(13) .
C97 H97 0.9500 .
C98 C99 1.496(14) .
C99 H99A 0.9800 .
C99 H99B 0.9800 .
C99 H99C 0.9800 .
N88 C88 1.406(16) .
C88 C87 1.104(15) .
C87 H87A 0.9800 .
C87 H87B 0.9800 .
C87 H87C 0.9800 .
C77 C76 1.483(10) .
C77 H77A 0.9800 .
C77 H77B 0.9800 .
C77 H77C 0.9800 .
C76 C75 1.3900 .
C76 C71 1.3900 .
C75 C74 1.3900 .
C75 H75 0.9500 .
C74 C73 1.3900 .
C74 H74 0.9500 .
C73 C72 1.3900 .
C73 H73 0.9500 .
C72 C71 1.3900 .
C72 H72 0.9500 .
C71 H71 0.9500 .
C66 C65 1.3900 .
C66 C61 1.3900 .
C66 H66 0.9500 .
C65 C64 1.3900 .
C65 H65 0.9500 .
C64 C63 1.3900 .
C64 H64 0.9500 .
C63 C62 1.3900 .
C63 H63 0.9500 .
C62 C61 1.3900 .
C62 H62 0.9500 .
C61 H61 0.9500 .

loop_
_geom_torsion_atom_site_label_1
_geom_torsion_atom_site_label_2
_geom_torsion_atom_site_label_3
_geom_torsion_atom_site_label_4
_geom_torsion
Si3 Sn1 Sn2 Si1 -121.56(7)
Si2 Sn1 Sn2 Si1 119.46(6)
Si3 Sn1 Sn2 Si2 118.98(6)
Si1 Sn1 Sn2 Si2 -119.46(6)
Si2 Sn1 Sn2 Si3 -118.98(6)
Si1 Sn1 Sn2 Si3 121.56(6)
C2 Sn2 Si1 C200 68.8(3)
Si2 Sn2 Si1 C200 -67.8(2)
Si3 Sn2 Si1 C200 -153.8(2)
Sn1 Sn2 Si1 C200 -111.5(2)
C2 Sn2 Si1 C100 -64.8(3)
Si2 Sn2 Si1 C100 158.6(2)
Si3 Sn2 Si1 C100 72.6(2)
Sn1 Sn2 Si1 C100 114.9(2)
C2 Sn2 Si1 Sn1 -179.7(2)
Si2 Sn2 Si1 Sn1 43.72(5)
Si3 Sn2 Si1 Sn1 -42.33(5)
C1 Sn1 Si1 C200 -69.3(3)
Si3 Sn1 Si1 C200 155.8(2)
Si2 Sn1 Si1 C200 69.1(2)
Sn2 Sn1 Si1 C200 113.0(2)
C1 Sn1 Si1 C100 66.7(3)
Si3 Sn1 Si1 C100 -68.2(2)
Si2 Sn1 Si1 C100 -155.0(2)
Sn2 Sn1 Si1 C100 -111.0(2)
C1 Sn1 Si1 Sn2 177.70(16)
Si3 Sn1 Si1 Sn2 42.80(5)
Si2 Sn1 Si1 Sn2 -43.97(5)
C1 Sn1 Si2 C300 67.0(3)
Si3 Sn1 Si2 C300 -159.0(2)
Si1 Sn1 Si2 C300 -71.1(2)
Sn2 Sn1 Si2 C300 -114.8(2)
C1 Sn1 Si2 C400 -65.8(3)
Si3 Sn1 Si2 C400 68.2(2)
Si1 Sn1 Si2 C400 156.1(2)
Sn2 Sn1 Si2 C400 112.5(2)
C1 Sn1 Si2 Sn2 -178.24(15)
Si3 Sn1 Si2 Sn2 -44.28(5)
Si1 Sn1 Si2 Sn2 43.63(5)
C2 Sn2 Si2 C300 -67.3(3)
Si1 Sn2 Si2 C300 69.2(2)
Si3 Sn2 Si2 C300 156.9(2)
Sn1 Sn2 Si2 C300 113.1(2)
C2 Sn2 Si2 C400 66.7(3)
Si1 Sn2 Si2 C400 -156.80(19)
Si3 Sn2 Si2 C400 -69.03(19)
Sn1 Sn2 Si2 C400 -112.9(2)
C2 Sn2 Si2 Sn1 179.5(2)
Si1 Sn2 Si2 Sn1 -43.95(4)
Si3 Sn2 Si2 Sn1 43.82(4)
C1 Sn1 Si3 C500 70.3(3)
Si2 Sn1 Si3 C500 -66.1(2)
Si1 Sn1 Si3 C500 -152.7(2)
Sn2 Sn1 Si3 C500 -110.3(2)
C1 Sn1 Si3 C600 -66.2(2)
Si2 Sn1 Si3 C600 157.46(19)
Si1 Sn1 Si3 C600 70.82(19)
Sn2 Sn1 Si3 C600 113.2(2)
C1 Sn1 Si3 Sn2 -179.42(15)
Si2 Sn1 Si3 Sn2 44.22(5)
Si1 Sn1 Si3 Sn2 -42.42(4)
C2 Sn2 Si3 C500 -65.6(3)
Si1 Sn2 Si3 C500 156.94(19)
Si2 Sn2 Si3 C500 70.18(19)
Sn1 Sn2 Si3 C500 114.2(2)
C2 Sn2 Si3 C600 68.1(3)
Si1 Sn2 Si3 C600 -69.3(2)
Si2 Sn2 Si3 C600 -156.1(2)
Sn1 Sn2 Si3 C600 -112.1(2)
C2 Sn2 Si3 Sn1 -179.8(2)
Si1 Sn2 Si3 Sn1 42.73(5)
Si2 Sn2 Si3 Sn1 -44.02(5)
C200 Si1 C100 C105 117.6(5)
Sn2 Si1 C100 C105 -106.3(5)
Sn1 Si1 C100 C105 -20.2(6)
C200 Si1 C100 C101 -63.7(5)
Sn2 Si1 C100 C101 72.5(5)
Sn1 Si1 C100 C101 158.6(4)
C105 C100 C101 C102 2.5(8)
Si1 C100 C101 C102 -176.4(5)
C105 C100 C101 C106 -179.2(5)
Si1 C100 C101 C106 2.0(8)
C100 C101 C102 C103 -1.4(9)
C106 C101 C102 C103 -179.9(6)
C101 C102 C103 C104 0.3(10)
C101 C102 C103 C107 -177.8(6)
C102 C103 C104 C105 -0.3(9)
C107 C103 C104 C105 177.7(6)
C103 C104 C105 C100 1.5(9)
C103 C104 C105 C108 -178.6(6)
C101 C100 C105 C104 -2.5(8)
Si1 C100 C105 C104 176.2(4)
C101 C100 C105 C108 177.6(5)
Si1 C100 C105 C108 -3.7(8)
C100 Si1 C200 C205 -67.1(5)
Sn2 Si1 C200 C205 157.5(4)
Sn1 Si1 C200 C205 72.0(5)
C100 Si1 C200 C201 114.7(5)
Sn2 Si1 C200 C201 -20.7(5)
Sn1 Si1 C200 C201 -106.3(5)
C205 C200 C201 C202 0.1(9)
Si1 C200 C201 C202 178.4(5)
C205 C200 C201 C206 179.5(6)
Si1 C200 C201 C206 -2.2(8)
C200 C201 C202 C203 -0.9(10)
C206 C201 C202 C203 179.6(7)
C201 C202 C203 C204 1.8(12)
C201 C202 C203 C207 -177.2(8)
C202 C203 C204 C205 -2.0(12)
C207 C203 C204 C205 177.1(8)
C203 C204 C205 C200 1.2(11)
C203 C204 C205 C208 179.9(7)
C201 C200 C205 C204 -0.3(9)
Si1 C200 C205 C204 -178.6(5)
C201 C200 C205 C208 -178.9(6)
Si1 C200 C205 C208 2.7(8)
C400 Si2 C300 C305 116.1(5)
Sn1 Si2 C300 C305 -20.0(6)
Sn2 Si2 C300 C305 -106.9(5)
C400 Si2 C300 C301 -64.8(5)
Sn1 Si2 C300 C301 159.2(4)
Sn2 Si2 C300 C301 72.3(5)
C305 C300 C301 C302 -1.4(9)
Si2 C300 C301 C302 179.4(5)
C305 C300 C301 C306 179.4(6)
Si2 C300 C301 C306 0.2(8)
C300 C301 C302 C303 0.3(10)
C306 C301 C302 C303 179.5(6)
C301 C302 C303 C304 1.0(10)
C301 C302 C303 C307 179.5(7)
C302 C303 C304 C305 -1.2(10)
C307 C303 C304 C305 -179.8(7)
C303 C304 C305 C300 0.1(10)
C303 C304 C305 C308 -179.7(6)
C301 C300 C305 C304 1.2(9)
Si2 C300 C305 C304 -179.6(5)
C301 C300 C305 C308 -179.1(6)
Si2 C300 C305 C308 0.1(9)
C300 Si2 C400 C401 114.6(5)
Sn1 Si2 C400 C401 -109.1(4)
Sn2 Si2 C400 C401 -23.4(5)
C300 Si2 C400 C405 -63.9(5)
Sn1 Si2 C400 C405 72.3(5)
Sn2 Si2 C400 C405 158.1(4)
C405 C400 C401 C402 -1.2(8)
Si2 C400 C401 C402 -179.7(4)
C405 C400 C401 C406 -179.5(5)
Si2 C400 C401 C406 1.9(8)
C400 C401 C402 C403 -0.1(9)
C406 C401 C402 C403 178.4(5)
C401 C402 C403 C404 0.0(9)
C401 C402 C403 C407 -176.6(6)
C402 C403 C404 C405 1.4(10)
C407 C403 C404 C405 178.0(6)
C403 C404 C405 C400 -2.7(9)
C403 C404 C405 C408 179.8(6)
C401 C400 C405 C404 2.5(8)
Si2 C400 C405 C404 -178.8(5)
C401 C400 C405 C408 179.9(5)
Si2 C400 C405 C408 -1.5(8)
C600 Si3 C500 C501 -68.2(5)
Sn1 Si3 C500 C501 153.5(4)
Sn2 Si3 C500 C501 68.0(4)
C600 Si3 C500 C505 117.8(5)
Sn1 Si3 C500 C505 -20.5(5)
Sn2 Si3 C500 C505 -106.0(4)
C505 C500 C501 C502 1.4(8)
Si3 C500 C501 C502 -173.0(4)
C505 C500 C501 C506 -177.1(5)
Si3 C500 C501 C506 8.5(7)
C500 C501 C502 C503 1.5(8)
C506 C501 C502 C503 -179.9(5)
C501 C502 C503 C504 -3.7(9)
C501 C502 C503 C507 177.3(6)
C502 C503 C504 C505 3.1(9)
C507 C503 C504 C505 -178.0(6)
C503 C504 C505 C500 -0.3(9)
C503 C504 C505 C508 178.6(6)
C501 C500 C505 C504 -2.0(8)
Si3 C500 C505 C504 172.0(4)
C501 C500 C505 C508 179.2(5)
Si3 C500 C505 C508 -6.8(8)
C500 Si3 C600 C605 -67.9(5)
Sn1 Si3 C600 C605 71.1(5)
Sn2 Si3 C600 C605 157.0(4)
C500 Si3 C600 C601 109.8(5)
Sn1 Si3 C600 C601 -111.1(5)
Sn2 Si3 C600 C601 -25.2(5)
C605 C600 C601 C602 1.4(8)
Si3 C600 C601 C602 -176.4(4)
C605 C600 C601 C606 -176.8(6)
Si3 C600 C601 C606 5.5(8)
C600 C601 C602 C603 -1.7(9)
C606 C601 C602 C603 176.6(6)
C601 C602 C603 C604 -0.4(10)
C601 C602 C603 C607 -178.0(6)
C602 C603 C604 C605 2.9(10)
C607 C603 C604 C605 -179.5(6)
C603 C604 C605 C600 -3.2(10)
C603 C604 C605 C608 176.1(6)
C601 C600 C605 C604 1.0(8)
Si3 C600 C605 C604 178.9(5)
C601 C600 C605 C608 -178.3(6)
Si3 C600 C605 C608 -0.4(8)
C98 C93 C94 C95 3.9(15)
C93 C94 C95 C96 -2.0(17)
C94 C95 C96 C97 1.5(17)
C95 C96 C97 C98 -3.0(15)
C94 C93 C98 C97 -5.1(13)
C94 C93 C98 C99 174.5(9)
C96 C97 C98 C93 4.8(13)
C96 C97 C98 C99 -174.8(9)
C71 C76 C75 C74 0.0
C77 C76 C75 C74 179.4(8)
C76 C75 C74 C73 0.0
C75 C74 C73 C72 0.0
C74 C73 C72 C71 0.0
C73 C72 C71 C76 0.0
C75 C76 C71 C72 0.0
C77 C76 C71 C72 -179.4(8)
C61 C66 C65 C64 0.0
C66 C65 C64 C63 0.0
C65 C64 C63 C62 0.0
C64 C63 C62 C61 0.0
C63 C62 C61 C66 0.0
C65 C66 C61 C62 0.0
